data_4025531
loop_
_publ_author_name
'Alexander F. Pozharskii'
'Alexander V. Degtyarev'
'Valery A. Ozeryanskii'
'Oksana V. Ryabtsova'
'Zoya A. Starikova'
'Gennadii S. Borodkin'

_publ_section_title
;
 1,8,1',8'-Tetrakis(dimethylamino)-2,2'-dinaphthylmethanols: Double In/Out
 Proton Sponges with Low-Barrier Hydrogen-Bond Switching
;
_journal_name_full 'Journal of Organic Chemistry'
_journal_page_first 4706
_journal_page_last 4715
_journal_paper_doi 10.1021/jo100384s
_journal_volume 75
_journal_year 2010
_chemical_formula_moiety 'C29 H36 N4 O'
_chemical_formula_sum 'C29 H36 N4 O'
_chemical_formula_weight 456.62
_chemical_name_systematic
; 
 ? 
;
_space_group_IT_number 2
_symmetry_cell_setting triclinic
_symmetry_space_group_name_Hall '-P 1'
_symmetry_space_group_name_H-M 'P -1'
_atom_sites_solution_hydrogens mixed
_atom_sites_solution_primary direct
_atom_sites_solution_secondary difmap
_audit_creation_method SHELXL-97
_cell_angle_alpha 94.175(3)
_cell_angle_beta 110.183(3)
_cell_angle_gamma 93.582(3)
_cell_formula_units_Z 2
_cell_length_a 10.1061(13)
_cell_length_b 10.5773(13)
_cell_length_c 13.1305(15)
_cell_measurement_reflns_used 5823
_cell_measurement_temperature 293(2)
_cell_measurement_theta_max 28.51
_cell_measurement_theta_min 2.44
_cell_volume 1308.1(3)
_computing_cell_refinement 'SAINTPlus (Bruker, 1998a)'
_computing_data_collection 'SMART (Bruker, 1998b)'
_computing_data_reduction 'SAINTPlus (Bruker, 1998a)'
_computing_molecular_graphics 'SHELXTL ver. 5.1 (Sheldrick, 1998b)'
_computing_publication_material 'SHELXTL ver. 5.1 (Sheldrick, 1998b)'
_computing_structure_refinement 'SHELXTL ver. 5.1 (Sheldrick, 1998b)'
_computing_structure_solution 'SHELXTL ver. 5.1 (Sheldrick, 1998b)'
_diffrn_ambient_temperature 293(2)
_diffrn_measured_fraction_theta_full 0.990
_diffrn_measured_fraction_theta_max 0.980
_diffrn_measurement_device_type 'Bruker SMART 1000 CCD area detector'
_diffrn_measurement_method 'phi and omega scans'
_diffrn_radiation_monochromator graphite
_diffrn_radiation_source 'fine-focus sealed tube'
_diffrn_radiation_type MoK\a
_diffrn_radiation_wavelength 0.71073
_diffrn_reflns_av_R_equivalents 0.0204
_diffrn_reflns_av_sigmaI/netI 0.0524
_diffrn_reflns_limit_h_max 13
_diffrn_reflns_limit_h_min -14
_diffrn_reflns_limit_k_max 14
_diffrn_reflns_limit_k_min -14
_diffrn_reflns_limit_l_max 17
_diffrn_reflns_limit_l_min -18
_diffrn_reflns_number 11717
_diffrn_reflns_theta_full 29.50
_diffrn_reflns_theta_max 29.50
_diffrn_reflns_theta_min 2.76
_exptl_absorpt_coefficient_mu 0.071
_exptl_absorpt_correction_type none
_exptl_crystal_colour yellow
_exptl_crystal_density_diffrn 1.159
_exptl_crystal_density_method 'not measured'
_exptl_crystal_description prism
_exptl_crystal_F_000 492
_exptl_crystal_size_max 0.50
_exptl_crystal_size_mid 0.35
_exptl_crystal_size_min 0.25
_refine_diff_density_max 0.130
_refine_diff_density_min -0.125
_refine_diff_density_rms 0.025
_refine_ls_extinction_method none
_refine_ls_goodness_of_fit_ref 1.083
_refine_ls_hydrogen_treatment constr
_refine_ls_matrix_type full
_refine_ls_number_parameters 443
_refine_ls_number_reflns 7148
_refine_ls_number_restraints 37
_refine_ls_restrained_S_all 1.097
_refine_ls_R_factor_all 0.1401
_refine_ls_R_factor_gt 0.0522
_refine_ls_shift/su_max 0.003
_refine_ls_shift/su_mean 0.000
_refine_ls_structure_factor_coef Fsqd
_refine_ls_weighting_details 'calc w=1/[\s^2^(Fo^2^)+(0.0336P)^2^] where P=(Fo^2^+2Fc^2^)/3'
_refine_ls_weighting_scheme calc
_refine_ls_wR_factor_gt 0.1088
_refine_ls_wR_factor_ref 0.1233
_reflns_number_gt 2516
_reflns_number_total 7148
_reflns_threshold_expression I>2\s(I)
_cod_data_source_file jo100384s_si_004.cif
_cod_data_source_block zo
_cod_depositor_comments
;
The following automatic conversions were performed:

'_symmetry_cell_setting' value 'Triclinic' changed to 'triclinic'
according to the built-in table from CIF Core dictionary named
'cif_core.dic' version 2.4.1 from 2010-06-29.

Automatic conversion script
Id: cif_fix_values 1646 2011-03-28 12:23:43Z adriana 
;
_cod_database_code 4025531

loop_
_symmetry_equiv_pos_as_xyz
'x, y, z'
'-x, -y, -z'

loop_
_atom_site_label
_atom_site_type_symbol
_atom_site_fract_x
_atom_site_fract_y
_atom_site_fract_z
_atom_site_U_iso_or_equiv
_atom_site_adp_type
_atom_site_occupancy
_atom_site_symmetry_multiplicity
_atom_site_calc_flag
_atom_site_refinement_flags
_atom_site_disorder_assembly
_atom_site_disorder_group
O1 O -0.4986(8) 0.0863(5) 0.4148(3) 0.0734(17) Uani 0.503(2) 1 d PD A 1
H1O H -0.5733 0.1282 0.4126 0.088 Uiso 1 1 d R A 1
C1 C -0.7307(8) 0.1026(10) 0.1932(6) 0.072(3) Uani 0.497(2) 1 d PD A 1
N1 N -0.8122(3) 0.0570(4) 0.2537(3) 0.0984(12) Uani 0.497(2) 1 d PD A 1
C22 C -0.7945(8) 0.0916(10) 0.3632(6) 0.128(3) Uani 0.497(2) 1 d PD A 1
H22D H -0.7040 0.1385 0.4001 0.192 Uiso 0.497(2) 1 d PR A 1
H22E H -0.8681 0.1426 0.3676 0.192 Uiso 0.497(2) 1 d PR A 1
H22F H -0.7999 0.0149 0.3970 0.192 Uiso 0.497(2) 1 d PR A 1
C23 C -0.9471(4) -0.0199(4) 0.1917(4) 0.1213(17) Uani 0.497(2) 1 d PD A 1
H23D H -0.9519 -0.0379 0.1177 0.182 Uiso 0.497(2) 1 d PR A 1
H23E H -0.9551 -0.0984 0.2225 0.182 Uiso 0.497(2) 1 d PR A 1
H23F H -1.0233 0.0293 0.1931 0.182 Uiso 0.497(2) 1 d PR A 1
N2 N -0.9768(8) 0.2516(7) 0.1573(5) 0.087(2) Uani 0.503(2) 1 d PD A 1
C24 C -0.8866(6) 0.3558(5) 0.2427(5) 0.159(2) Uani 0.503(2) 1 d PD A 1
H24A H -0.7884 0.3414 0.2631 0.238 Uiso 0.503(2) 1 d PR A 1
H24B H -0.9007 0.4369 0.2140 0.238 Uiso 0.503(2) 1 d PR A 1
H24C H -0.9144 0.3555 0.3056 0.238 Uiso 0.503(2) 1 d PR A 1
C25 C -1.1212(11) 0.2798(16) 0.1316(11) 0.193(7) Uani 0.503(2) 1 d PD A 1
H25A H -1.1903 0.2208 0.0775 0.290 Uiso 0.503(2) 1 d PR A 1
H25B H -1.1398 0.2818 0.1986 0.290 Uiso 0.503(2) 1 d PR A 1
H25C H -1.1262 0.3632 0.1070 0.290 Uiso 0.503(2) 1 d PR A 1
C2 C -0.5979(9) 0.0588(11) 0.2212(5) 0.062(2) Uani 0.497(2) 1 d PD A 1
C3 C -0.5176(8) 0.0752(7) 0.1525(6) 0.0737(18) Uani 0.497(2) 1 d PD A 1
H3A H -0.4239 0.0486 0.1693 0.088 Uiso 0.497(2) 1 d PR A 1
C4 C -0.5831(9) 0.1304(12) 0.0618(9) 0.086(3) Uani 0.497(2) 1 d PD A 1
H4A H -0.5349 0.1349 0.0104 0.103 Uiso 0.497(2) 1 d PR A 1
C5 C -0.7150(2) 0.18039(16) 0.03129(13) 0.0750(5) Uani 1 1 d D A 1
C6 C -0.7671(14) 0.2376(13) -0.0662(7) 0.104(6) Uani 0.497(2) 1 d PD A 1
H6A H -0.7268 0.2302 -0.1225 0.124 Uiso 0.497(2) 1 d PR A 1
C7 C -0.8933(11) 0.2844(13) -0.1011(9) 0.162(5) Uani 0.503(2) 1 d PD A 1
H7A H -0.9335 0.3142 -0.1717 0.194 Uiso 0.503(2) 1 d PR A 1
C8 C -0.9645(13) 0.2878(11) -0.0258(6) 0.119(4) Uani 0.503(2) 1 d PD A 1
H8'A H -1.0422 0.3398 -0.0410 0.142 Uiso 0.503(2) 1 d PR A 1
C9 C -0.9131(8) 0.2487(11) 0.0771(6) 0.079(6) Uani 0.497(2) 1 d PD A 1
C10 C -0.78885(17) 0.18083(14) 0.10589(12) 0.0704(5) Uani 1 1 d D A 1
C11 C -0.5469(2) -0.01117(15) 0.32339(12) 0.0816(5) Uani 1 1 d D A 1
H11 H -0.6072 -0.0672 0.3464 0.098 Uiso 0.503(2) 1 d PR A 1
H11' H -0.6303 -0.0701 0.3000 0.098 Uiso 0.497(2) 1 d PR A 1
O1' O -0.4989(12) 0.0758(8) 0.4207(6) 0.155(4) Uani 0.497(2) 1 d PD A 2
C1' C -0.7327(9) 0.1278(9) 0.2090(5) 0.059(2) Uani 0.503(2) 1 d PD A 2
N1' N -0.7729(3) 0.1598(3) 0.3007(3) 0.0639(9) Uani 0.503(2) 1 d PD A 2
C22' C -0.8656(7) 0.0668(8) 0.3280(6) 0.104(2) Uani 0.503(2) 1 d PD A 2
H22A H -0.8570 -0.0167 0.2984 0.157 Uiso 0.503(2) 1 d PR A 2
H22B H -0.8365 0.0697 0.4059 0.157 Uiso 0.503(2) 1 d PR A 2
H22C H -0.9624 0.0859 0.2986 0.157 Uiso 0.503(2) 1 d PR A 2
C23' C -0.7758(3) 0.2891(3) 0.3376(3) 0.0776(11) Uani 0.503(2) 1 d PD A 2
H23A H -0.7133 0.3413 0.3137 0.116 Uiso 0.503(2) 1 d PR A 2
H23B H -0.8700 0.3148 0.3086 0.116 Uiso 0.503(2) 1 d PR A 2
H23C H -0.7440 0.2986 0.4158 0.116 Uiso 0.503(2) 1 d PR A 2
N2' N -1.0233(7) 0.2298(8) 0.1250(6) 0.089(2) Uani 0.497(2) 1 d PD A 2
C24' C -1.1014(4) 0.1076(4) 0.0936(3) 0.0948(14) Uani 0.497(2) 1 d PD A 2
H24D H -1.0331 0.0461 0.1050 0.142 Uiso 0.497(2) 1 d PR A 2
H24E H -1.1615 0.0905 0.1348 0.142 Uiso 0.497(2) 1 d PR A 2
H24F H -1.1578 0.1024 0.0175 0.142 Uiso 0.497(2) 1 d PR A 2
C25' C -1.1104(12) 0.3336(11) 0.1219(8) 0.137(4) Uani 0.497(2) 1 d PD A 2
H25D H -1.0427 0.4068 0.1495 0.206 Uiso 0.497(2) 1 d PR A 2
H25E H -1.1668 0.3407 0.0473 0.206 Uiso 0.497(2) 1 d PR A 2
H25F H -1.1706 0.3288 0.1646 0.206 Uiso 0.497(2) 1 d PR A 2
C2' C -0.6250(12) 0.0494(12) 0.2201(6) 0.079(3) Uani 0.503(2) 1 d PD A 2
C3' C -0.5779(9) 0.0349(8) 0.1302(6) 0.094(2) Uani 0.503(2) 1 d PD A 2
H3'A H -0.5074 -0.0241 0.1383 0.112 Uiso 0.503(2) 1 d PR A 2
C4' C -0.6061(10) 0.1015(12) 0.0434(10) 0.102(4) Uani 0.503(2) 1 d PD A 2
H4'A H -0.5590 0.0920 -0.0084 0.122 Uiso 0.503(2) 1 d PR A 2
C6' C -0.7572(14) 0.2502(12) -0.0595(7) 0.102(6) Uani 0.503(2) 1 d PD A 2
H6'A H -0.6982 0.2537 -0.1031 0.122 Uiso 0.503(2) 1 d PR A 2
C7' C -0.8602(10) 0.3273(8) -0.0698(7) 0.100(3) Uani 0.497(2) 1 d PD A 2
H7'A H -0.8753 0.3869 -0.1235 0.120 Uiso 0.497(2) 1 d PR A 2
C8' C -0.9396(13) 0.3294(9) 0.0001(7) 0.097(3) Uani 0.497(2) 1 d PD A 2
H8A H -1.0210 0.3766 -0.0137 0.117 Uiso 0.497(2) 1 d PR A 2
C9' C -0.9170(7) 0.2437(9) 0.0779(8) 0.086(6) Uani 0.503(2) 1 d PD A 2
N3 N -0.55504(15) -0.28680(13) 0.30297(14) 0.0898(5) Uani 1 1 d . . .
N4 N -0.41224(17) -0.49800(13) 0.27635(14) 0.0894(5) Uani 1 1 d . . .
C12 C -0.42621(18) -0.21500(14) 0.32034(12) 0.0669(4) Uani 1 1 d . A .
C13 C -0.42025(19) -0.08319(15) 0.32740(12) 0.0722(5) Uani 1 1 d . . .
C14 C -0.2886(3) -0.00974(18) 0.35180(15) 0.0910(6) Uani 1 1 d . A .
H14A H -0.2863 0.0783 0.3516 0.109 Uiso 1 1 calc R . .
C15 C -0.1691(2) -0.0650(2) 0.37484(15) 0.0910(6) Uani 1 1 d . . .
H15A H -0.0840 -0.0144 0.3935 0.109 Uiso 1 1 calc R A .
C16 C -0.1673(2) -0.19785(18) 0.37185(13) 0.0765(5) Uani 1 1 d . A .
C17 C -0.0374(2) -0.2518(3) 0.40321(16) 0.1007(6) Uani 1 1 d . . .
H17A H 0.0465 -0.1988 0.4256 0.121 Uiso 1 1 calc R A .
C18 C -0.0325(2) -0.3772(3) 0.40144(17) 0.1133(7) Uani 1 1 d . A .
H18A H 0.0544 -0.4109 0.4271 0.136 Uiso 1 1 calc R . .
C19 C -0.1573(3) -0.4585(2) 0.36116(16) 0.0990(6) Uani 1 1 d . . .
H19A H -0.1518 -0.5460 0.3579 0.119 Uiso 1 1 calc R A .
C20 C -0.2886(2) -0.41250(16) 0.32602(13) 0.0741(5) Uani 1 1 d . A .
C21 C -0.29732(17) -0.27719(15) 0.33788(12) 0.0657(4) Uani 1 1 d . . .
C26 C -0.6788(2) -0.2760(2) 0.2095(2) 0.1519(10) Uani 1 1 d . . .
H26A H -0.6525 -0.2299 0.1580 0.228 Uiso 1 1 calc R . .
H26B H -0.7456 -0.2314 0.2320 0.228 Uiso 1 1 calc R . .
H26C H -0.7210 -0.3595 0.1762 0.228 Uiso 1 1 calc R . .
C27 C -0.5725(2) -0.35226(19) 0.3890(2) 0.1142(7) Uani 1 1 d . . .
H27A H -0.4820 -0.3538 0.4455 0.171 Uiso 1 1 calc R . .
H27B H -0.6127 -0.4379 0.3614 0.171 Uiso 1 1 calc R . .
H27C H -0.6344 -0.3093 0.4182 0.171 Uiso 1 1 calc R . .
C28 C -0.4029(3) -0.62872(18) 0.3044(2) 0.1382(9) Uani 1 1 d . . .
H28A H -0.3584 -0.6286 0.3820 0.207 Uiso 1 1 calc R . .
H28B H -0.3477 -0.6716 0.2685 0.207 Uiso 1 1 calc R . .
H28C H -0.4963 -0.6721 0.2814 0.207 Uiso 1 1 calc R . .
C29 C -0.4763(2) -0.4924(2) 0.15910(18) 0.1211(8) Uani 1 1 d . . .
H29A H -0.4810 -0.4051 0.1438 0.182 Uiso 1 1 calc R . .
H29B H -0.5700 -0.5354 0.1332 0.182 Uiso 1 1 calc R . .
H29C H -0.4199 -0.5331 0.1230 0.182 Uiso 1 1 calc R . .

loop_
_atom_site_aniso_label
_atom_site_aniso_U_11
_atom_site_aniso_U_22
_atom_site_aniso_U_33
_atom_site_aniso_U_23
_atom_site_aniso_U_13
_atom_site_aniso_U_12
O1 0.123(4) 0.066(3) 0.027(2) 0.008(2) 0.016(3) 0.038(3)
C1 0.083(5) 0.085(6) 0.054(4) -0.011(3) 0.039(4) -0.024(4)
N1 0.093(3) 0.132(4) 0.069(2) 0.014(2) 0.029(2) -0.004(2)
C22 0.129(7) 0.181(7) 0.074(5) -0.024(4) 0.045(5) 0.016(6)
C23 0.105(3) 0.118(3) 0.147(4) -0.004(3) 0.060(3) -0.026(3)
N2 0.090(5) 0.092(3) 0.077(5) -0.009(3) 0.026(4) 0.020(3)
C24 0.190(5) 0.134(4) 0.164(5) -0.029(4) 0.085(5) 0.011(4)
C25 0.090(5) 0.283(17) 0.213(10) 0.130(9) 0.039(6) 0.030(6)
C2 0.103(5) 0.048(4) 0.036(4) -0.001(3) 0.032(3) -0.005(3)
C3 0.091(4) 0.084(4) 0.053(3) 0.012(3) 0.031(3) 0.023(3)
C4 0.148(6) 0.070(4) 0.062(6) 0.007(4) 0.063(5) 0.011(4)
C5 0.1025(14) 0.0714(12) 0.0513(12) 0.0100(9) 0.0281(11) -0.0007(10)
C6 0.108(11) 0.159(11) 0.059(7) 0.033(6) 0.043(8) 0.026(7)
C7 0.112(7) 0.284(14) 0.087(7) 0.050(8) 0.021(5) 0.035(8)
C8 0.090(5) 0.180(10) 0.063(5) 0.020(6) -0.005(4) 0.026(6)
C9 0.091(12) 0.108(10) 0.040(6) 0.014(5) 0.025(7) 0.007(7)
C10 0.0867(12) 0.0676(11) 0.0520(11) 0.0078(8) 0.0205(10) -0.0077(9)
C11 0.1263(15) 0.0642(10) 0.0559(11) 0.0120(9) 0.0317(11) 0.0161(10)
O1' 0.225(9) 0.129(6) 0.120(6) -0.006(5) 0.071(6) 0.053(6)
C1' 0.081(4) 0.061(3) 0.032(3) 0.006(3) 0.019(3) -0.002(3)
N1' 0.083(2) 0.070(2) 0.0515(19) 0.0130(17) 0.0386(17) 0.0057(16)
C22' 0.109(5) 0.152(5) 0.064(4) 0.040(4) 0.043(4) -0.009(4)
C23' 0.076(2) 0.096(3) 0.056(2) -0.0183(18) 0.0213(18) 0.0171(18)
N2' 0.072(5) 0.129(5) 0.050(3) -0.019(3) 0.007(3) 0.019(3)
C24' 0.075(2) 0.116(3) 0.087(3) -0.013(2) 0.033(2) -0.035(2)
C25' 0.131(6) 0.201(9) 0.114(5) 0.039(6) 0.072(4) 0.074(6)
C2' 0.106(5) 0.067(5) 0.079(6) 0.018(4) 0.050(5) 0.025(5)
C3' 0.124(6) 0.102(6) 0.072(5) 0.012(4) 0.049(4) 0.048(4)
C4' 0.168(7) 0.109(8) 0.050(4) 0.019(5) 0.054(4) 0.076(7)
C6' 0.114(11) 0.092(6) 0.084(8) 0.039(5) 0.013(6) -0.006(6)
C7' 0.120(6) 0.116(4) 0.051(4) 0.047(4) 0.007(4) 0.016(4)
C8' 0.101(6) 0.099(4) 0.070(6) 0.008(4) 0.002(5) 0.014(4)
C9' 0.074(11) 0.063(7) 0.098(11) -0.006(6) 0.007(7) -0.008(6)
N3 0.0741(10) 0.0700(9) 0.1036(13) 0.0122(8) 0.0052(10) -0.0057(8)
N4 0.1127(12) 0.0593(9) 0.1016(13) 0.0020(8) 0.0479(10) -0.0054(8)
C12 0.0841(12) 0.0593(10) 0.0492(10) 0.0086(7) 0.0145(9) -0.0037(9)
C13 0.1021(13) 0.0588(10) 0.0536(10) 0.0095(7) 0.0247(9) 0.0030(10)
C14 0.1338(18) 0.0616(11) 0.0821(14) 0.0046(9) 0.0483(13) -0.0159(13)
C15 0.1097(16) 0.0857(15) 0.0761(13) 0.0006(10) 0.0383(12) -0.0266(12)
C16 0.0817(13) 0.0904(13) 0.0542(11) 0.0088(9) 0.0217(9) -0.0050(11)
C17 0.0868(15) 0.1270(19) 0.0821(14) 0.0161(13) 0.0235(11) -0.0066(14)
C18 0.0967(17) 0.148(2) 0.0914(16) 0.0287(15) 0.0218(13) 0.0272(16)
C19 0.1136(17) 0.0961(14) 0.0927(16) 0.0224(12) 0.0377(14) 0.0270(14)
C20 0.0955(13) 0.0704(11) 0.0590(11) 0.0122(8) 0.0295(10) 0.0066(10)
C21 0.0805(12) 0.0659(10) 0.0471(10) 0.0114(7) 0.0181(8) -0.0020(9)
C26 0.0951(16) 0.140(2) 0.153(2) -0.0334(16) -0.0339(16) 0.0187(13)
C27 0.1179(16) 0.0876(14) 0.154(2) -0.0099(14) 0.0784(15) -0.0217(11)
C28 0.177(2) 0.0658(13) 0.204(3) 0.0157(14) 0.109(2) 0.0025(13)
C29 0.1312(17) 0.1212(17) 0.0912(17) -0.0277(13) 0.0272(14) -0.0212(13)

loop_
_atom_type_symbol
_atom_type_description
_atom_type_scat_dispersion_real
_atom_type_scat_dispersion_imag
_atom_type_scat_source
C C 0.0033 0.0016 'International Tables Vol C Tables 4.2.6.8 and 6.1.1.4'
H H 0.0000 0.0000 'International Tables Vol C Tables 4.2.6.8 and 6.1.1.4'
N N 0.0061 0.0033 'International Tables Vol C Tables 4.2.6.8 and 6.1.1.4'
O O 0.0106 0.0060 'International Tables Vol C Tables 4.2.6.8 and 6.1.1.4'

loop_
_geom_angle_atom_site_label_1
_geom_angle_atom_site_label_2
_geom_angle_atom_site_label_3
_geom_angle
_geom_angle_site_symmetry_1
_geom_angle_site_symmetry_3
_geom_angle_publ_flag
C11 O1 H1O 106.7 . . ?
C2 C1 N1 114.1(4) . . ?
C2 C1 C10 124.7(4) . . ?
N1 C1 C10 121.1(4) . . ?
C22 N1 C1 128.3(7) . . ?
C22 N1 C23 113.8(5) . . ?
C1 N1 C23 117.0(5) . . ?
N1 C22 H22D 110.3 . . ?
N1 C22 H22E 110.2 . . ?
H22D C22 H22E 109.5 . . ?
N1 C22 H22F 107.9 . . ?
H22D C22 H22F 109.5 . . ?
H22E C22 H22F 109.4 . . ?
N1 C22 H22A 50.1 . . ?
H22E C22 H22A 107.8 . . ?
H22D C22 H22B 113.4 . . ?
N1 C23 H23D 108.6 . . ?
N1 C23 H23E 111.7 . . ?
H23D C23 H23E 109.5 . . ?
N1 C23 H23F 108.1 . . ?
H23D C23 H23F 109.5 . . ?
H23E C23 H23F 109.5 . . ?
H23F C23 H22A 106.4 . . ?
C9 N2 C25 120.9(8) . . ?
C9 N2 C24 103.6(7) . . ?
C25 N2 C24 106.6(8) . . ?
N2 C24 H24A 110.1 . . ?
N2 C24 H24B 109.6 . . ?
H24A C24 H24B 109.4 . . ?
N2 C24 H24C 108.8 . . ?
H24A C24 H24C 109.5 . . ?
H24B C24 H24C 109.5 . . ?
N2 C24 H23B 101.3 . . ?
N2 C25 H25A 115.3 . . ?
N2 C25 H25B 106.6 . . ?
H25A C25 H25B 109.5 . . ?
N2 C25 H25C 106.4 . . ?
H25A C25 H25C 109.5 . . ?
H25B C25 H25C 109.5 . . ?
N2 C25 H25E 113.5 . . ?
H25A C25 H25F 106.4 . . ?
C1 C2 C3 119.5(5) . . ?
C1 C2 C11 117.8(4) . . ?
C3 C2 C11 122.7(5) . . ?
C4 C3 C2 114.7(8) . . ?
C3 C4 C5 128.1(8) . . ?
C3 C4 H4A 116.4 . . ?
C5 C4 H4A 115.6 . . ?
C4 C5 C6 120.8(6) . . ?
C4 C5 C10 118.2(4) . . ?
C6 C5 C10 120.9(4) . . ?
C7 C6 C5 123.7(7) . . ?
C7 C6 H6A 111.7 . . ?
C5 C6 H6A 123.2 . . ?
C6 C7 C8 114.9(9) . . ?
C6 C7 H7A 123.4 . . ?
C8 C7 H7A 121.7 . . ?
C9 C8 C7 125.0(11) . . ?
C9 C8 H8A 103.3 . . ?
C7 C8 H8A 119.8 . . ?
C8 C9 N2 128.2(7) . . ?
C8 C9 C10 118.6(8) . . ?
N2 C9 C10 112.7(6) . . ?
C5 C10 C9 115.6(3) . . ?
C5 C10 C1 112.9(3) . . ?
C9 C10 C1 131.3(4) . . ?
O1 C11 C13 106.7(3) . . ?
O1 C11 C2 106.1(5) . . ?
C13 C11 C2 111.6(3) . . ?
O1 C11 H11 100.7 . . ?
C13 C11 H11 105.8 . . ?
C2 C11 H11 124.2 . . ?
C2' C1' N1' 119.0(4) . . ?
C23' N1' C1' 121.0(4) . . ?
C23' N1' C22' 115.8(4) . . ?
C1' N1' C22' 118.4(6) . . ?
N1' C22' H22F 109.1 . . ?
N1' C22' H22A 109.2 . . ?
H22A C22' H22B 109.5 . . ?
N1' C22' H22C 110.7 . . ?
H22A C22' H22C 109.5 . . ?
H22B C22' H22C 109.5 . . ?
N1' C23' H23A 108.6 . . ?
H24C C23' H23A 104.5 . . ?
N1' C23' H23B 110.6 . . ?
H23A C23' H23B 109.5 . . ?
N1' C23' H23C 109.2 . . ?
H23A C23' H23C 109.5 . . ?
H23B C23' H23C 109.5 . . ?
C9' N2' C24' 112.0(7) . . ?
C9' N2' C25' 117.6(7) . . ?
C24' N2' C25' 113.8(7) . . ?
N2' C24' H24D 106.6 . . ?
N2' C24' H24E 113.2 . . ?
H24D C24' H24E 109.5 . . ?
N2' C24' H24F 108.5 . . ?
H24D C24' H24F 109.5 . . ?
H24E C24' H24F 109.5 . . ?
N2' C25' H25D 103.4 . . ?
N2' C25' H25E 108.6 . . ?
H25D C25' H25E 109.5 . . ?
N2' C25' H25F 116.2 . . ?
H25D C25' H25F 109.5 . . ?
H25E C25' H25F 109.5 . . ?
C1' C2' C3' 116.0(5) . . ?
C4' C3' C2' 129.0(9) . . ?
C4' C3' H3'A 116.5 . . ?
C2' C3' H3'A 114.0 . . ?
C3' C4' H4'A 122.6 . . ?
C7' C6' H6'A 122.3 . . ?
C6' C7' C8' 122.3(8) . . ?
C6' C7' H7'A 118.1 . . ?
C8' C7' H7'A 119.5 . . ?
C9' C8' C7' 119.3(10) . . ?
C9' C8' H8'A 114.7 . . ?
C7' C8' H8'A 111.4 . . ?
C8' C9' N2' 115.4(7) . . ?
C12 N3 C27 119.31(15) . . ?
C12 N3 C26 121.59(18) . . ?
C27 N3 C26 117.92(19) . . ?
C20 N4 C29 113.32(15) . . ?
C20 N4 C28 116.65(17) . . ?
C29 N4 C28 111.88(17) . . ?
C13 C12 N3 119.81(15) . . ?
C13 C12 C21 119.60(15) . . ?
N3 C12 C21 120.48(14) . . ?
C12 C13 C14 120.08(17) . . ?
C12 C13 C11 122.52(16) . . ?
C14 C13 C11 117.00(16) . . ?
C15 C14 C13 120.83(18) . . ?
C15 C14 H14A 119.6 . . ?
C13 C14 H14A 119.6 . . ?
C14 C15 C16 121.88(18) . . ?
C14 C15 H15A 119.1 . . ?
C16 C15 H15A 119.1 . . ?
C17 C16 C15 119.8(2) . . ?
C17 C16 C21 120.37(19) . . ?
C15 C16 C21 119.80(18) . . ?
C18 C17 C16 121.1(2) . . ?
C18 C17 H17A 119.4 . . ?
C16 C17 H17A 119.4 . . ?
C17 C18 C19 120.2(2) . . ?
C17 C18 H18A 119.9 . . ?
C19 C18 H18A 119.9 . . ?
C20 C19 C18 121.8(2) . . ?
C20 C19 H19A 119.1 . . ?
C18 C19 H19A 119.1 . . ?
C19 C20 N4 119.96(17) . . ?
C19 C20 C21 119.02(17) . . ?
N4 C20 C21 121.00(16) . . ?
C16 C21 C20 116.88(16) . . ?
C16 C21 C12 117.35(15) . . ?
C20 C21 C12 125.76(15) . . ?
N3 C26 H26A 109.5 . . ?
N3 C26 H26B 109.5 . . ?
H26A C26 H26B 109.5 . . ?
N3 C26 H26C 109.5 . . ?
H26A C26 H26C 109.5 . . ?
H26B C26 H26C 109.5 . . ?
N3 C27 H27A 109.5 . . ?
N3 C27 H27B 109.5 . . ?
H27A C27 H27B 109.5 . . ?
N3 C27 H27C 109.5 . . ?
H27A C27 H27C 109.5 . . ?
H27B C27 H27C 109.5 . . ?
N4 C28 H28A 109.5 . . ?
N4 C28 H28B 109.5 . . ?
H28A C28 H28B 109.5 . . ?
N4 C28 H28C 109.5 . . ?
H28A C28 H28C 109.5 . . ?
H28B C28 H28C 109.5 . . ?
N4 C29 H29A 109.5 . . ?
N4 C29 H29B 109.5 . . ?
H29A C29 H29B 109.5 . . ?
N4 C29 H29C 109.5 . . ?
H29A C29 H29C 109.5 . . ?
H29B C29 H29C 109.5 . . ?

loop_
_geom_bond_atom_site_label_1
_geom_bond_atom_site_label_2
_geom_bond_distance
_geom_bond_site_symmetry_2
_geom_bond_publ_flag
O1 C11 1.447(3) . ?
O1 H1O 0.8928 . ?
C1 C2 1.383(4) . ?
C1 N1 1.414(5) . ?
C1 C10 1.442(3) . ?
N1 C22 1.404(7) . ?
N1 C23 1.477(5) . ?
N1 H22A 1.1676 . ?
C22 H22D 0.9600 . ?
C22 H22E 0.9600 . ?
C22 H22F 0.9600 . ?
C23 H23D 0.9602 . ?
C23 H23E 0.9600 . ?
C23 H23F 0.9601 . ?
N2 C9 1.411(4) . ?
N2 C25 1.436(8) . ?
N2 C24 1.514(7) . ?
C24 H24A 0.9602 . ?
C24 H24B 0.9602 . ?
C24 H24C 0.9600 . ?
C25 H25A 0.9600 . ?
C25 H25B 0.9600 . ?
C25 H25C 0.9601 . ?
C2 C3 1.419(4) . ?
C2 C11 1.526(4) . ?
C3 C4 1.343(4) . ?
C3 H3A 0.9601 . ?
C3 H3'A 1.0711 . ?
C4 C5 1.403(4) . ?
C4 H4A 0.9599 . ?
C5 C6 1.404(4) . ?
C5 C10 1.422(2) . ?
C6 C7 1.338(5) . ?
C6 H6A 0.9600 . ?
C7 C8 1.409(5) . ?
C7 H7A 0.9601 . ?
C8 C9 1.375(5) . ?
C8 H8A 1.1583 . ?
C9 C10 1.435(3) . ?
C11 C13 1.517(2) . ?
C11 H11 0.9601 . ?
O1' H1O 0.9428 . ?
C1' C2' 1.383(4) . ?
C1' N1' 1.423(5) . ?
N1' C23' 1.423(4) . ?
N1' C22' 1.463(6) . ?
C22' H22A 0.9599 . ?
C22' H22B 0.9600 . ?
C22' H22C 0.9602 . ?
C23' H23A 0.9599 . ?
C23' H23B 0.9600 . ?
C23' H23C 0.9602 . ?
N2' C9' 1.418(4) . ?
N2' C24' 1.426(7) . ?
N2' C25' 1.443(8) . ?
C24' H24D 0.9601 . ?
C24' H24E 0.9599 . ?
C24' H24F 0.9601 . ?
C25' H25D 0.9600 . ?
C25' H25E 0.9600 . ?
C25' H25F 0.9600 . ?
C2' C3' 1.419(4) . ?
C3' C4' 1.339(4) . ?
C3' H3'A 0.9603 . ?
C4' H4'A 0.9600 . ?
C6' C7' 1.338(5) . ?
C6' H6'A 0.9599 . ?
C7' C8' 1.412(5) . ?
C7' H7'A 0.9599 . ?
C8' C9' 1.384(5) . ?
C8' H8A 0.9601 . ?
N3 C12 1.404(2) . ?
N3 C27 1.422(2) . ?
N3 C26 1.436(2) . ?
N4 C20 1.420(2) . ?
N4 C29 1.457(2) . ?
N4 C28 1.457(2) . ?
C12 C13 1.387(2) . ?
C12 C21 1.451(2) . ?
C13 C14 1.420(2) . ?
C14 C15 1.324(2) . ?
C14 H14A 0.9300 . ?
C15 C16 1.405(2) . ?
C15 H15A 0.9300 . ?
C16 C17 1.404(3) . ?
C16 C21 1.426(2) . ?
C17 C18 1.330(3) . ?
C17 H17A 0.9300 . ?
C18 C19 1.396(3) . ?
C18 H18A 0.9300 . ?
C19 C20 1.378(2) . ?
C19 H19A 0.9300 . ?
C20 C21 1.440(2) . ?
C26 H26A 0.9600 . ?
C26 H26B 0.9600 . ?
C26 H26C 0.9600 . ?
C27 H27A 0.9600 . ?
C27 H27B 0.9600 . ?
C27 H27C 0.9600 . ?
C28 H28A 0.9600 . ?
C28 H28B 0.9600 . ?
C28 H28C 0.9600 . ?
C29 H29A 0.9600 . ?
C29 H29B 0.9600 . ?
C29 H29C 0.9600 . ?

loop_
_geom_torsion_atom_site_label_1
_geom_torsion_atom_site_label_2
_geom_torsion_atom_site_label_3
_geom_torsion_atom_site_label_4
_geom_torsion
_geom_torsion_site_symmetry_1
_geom_torsion_site_symmetry_2
_geom_torsion_site_symmetry_3
_geom_torsion_site_symmetry_4
_geom_torsion_publ_flag
C2 C1 N1 C22 72.6(13) . . . . ?
C10 C1 N1 C22 -111.2(9) . . . . ?
C2 C1 N1 C23 -118.8(9) . . . . ?
C10 C1 N1 C23 57.3(11) . . . . ?
N1 C1 C2 C3 166.9(9) . . . . ?
C10 C1 C2 C3 -9.1(17) . . . . ?
N1 C1 C2 C11 -10.4(14) . . . . ?
C10 C1 C2 C11 173.6(9) . . . . ?
C1 C2 C3 C4 -2.0(15) . . . . ?
C11 C2 C3 C4 175.2(10) . . . . ?
C2 C3 C4 C5 4.6(17) . . . . ?
C3 C4 C5 C6 178.7(12) . . . . ?
C3 C4 C5 C10 3.8(16) . . . . ?
C4 C5 C6 C7 178.4(14) . . . . ?
C10 C5 C6 C7 -6.8(19) . . . . ?
C5 C6 C7 C8 8(2) . . . . ?
C6 C7 C8 C9 1(2) . . . . ?
C7 C8 C9 N2 178.6(12) . . . . ?
C7 C8 C9 C10 -10.3(16) . . . . ?
C25 N2 C9 C8 10.3(17) . . . . ?
C24 N2 C9 C8 -109.0(11) . . . . ?
C25 N2 C9 C10 -161.2(10) . . . . ?
C24 N2 C9 C10 79.6(10) . . . . ?
C4 C5 C10 C9 171.7(9) . . . . ?
C6 C5 C10 C9 -3.2(10) . . . . ?
C4 C5 C10 C1 -13.3(9) . . . . ?
C6 C5 C10 C1 171.8(10) . . . . ?
C8 C9 C10 C5 11.0(12) . . . . ?
N2 C9 C10 C5 -176.6(6) . . . . ?
C8 C9 C10 C1 -162.8(9) . . . . ?
N2 C9 C10 C1 9.5(14) . . . . ?
C2 C1 C10 C5 16.6(13) . . . . ?
N1 C1 C10 C5 -159.1(7) . . . . ?
C2 C1 C10 C9 -169.4(10) . . . . ?
N1 C1 C10 C9 14.9(15) . . . . ?
C1 C2 C11 O1 -79.3(11) . . . . ?
C3 C2 C11 O1 103.5(9) . . . . ?
C1 C2 C11 C13 164.8(8) . . . . ?
C3 C2 C11 C13 -12.4(11) . . . . ?
C2' C1' N1' C23' 125.9(10) . . . . ?
C2' C1' N1' C22' -79.8(11) . . . . ?
N1' C1' C2' C3' -172.0(10) . . . . ?
C1' C2' C3' C4' 12(2) . . . . ?
C6' C7' C8' C9' -4.1(15) . . . . ?
C7' C8' C9' N2' -164.6(9) . . . . ?
C24' N2' C9' C8' 111.5(9) . . . . ?
C25' N2' C9' C8' -23.1(13) . . . . ?
C27 N3 C12 C13 -109.63(17) . . . . ?
C26 N3 C12 C13 57.7(2) . . . . ?
C27 N3 C12 C21 66.4(2) . . . . ?
C26 N3 C12 C21 -126.23(17) . . . . ?
N3 C12 C13 C14 176.03(16) . . . . ?
C21 C12 C13 C14 -0.1(2) . . . . ?
N3 C12 C13 C11 3.5(2) . . . . ?
C21 C12 C13 C11 -172.59(14) . . . . ?
O1 C11 C13 C12 130.5(3) . . . . ?
C2 C11 C13 C12 -114.0(5) . . . . ?
O1 C11 C13 C14 -42.3(3) . . . . ?
C2 C11 C13 C14 73.3(5) . . . . ?
C12 C13 C14 C15 -4.3(3) . . . . ?
C11 C13 C14 C15 168.63(16) . . . . ?
C13 C14 C15 C16 2.7(3) . . . . ?
C14 C15 C16 C17 -176.21(18) . . . . ?
C14 C15 C16 C21 3.3(3) . . . . ?
C15 C16 C17 C18 179.84(19) . . . . ?
C21 C16 C17 C18 0.4(3) . . . . ?
C16 C17 C18 C19 4.3(3) . . . . ?
C17 C18 C19 C20 -2.4(3) . . . . ?
C18 C19 C20 N4 174.19(17) . . . . ?
C18 C19 C20 C21 -4.2(3) . . . . ?
C29 N4 C20 C19 -107.25(19) . . . . ?
C28 N4 C20 C19 24.9(2) . . . . ?
C29 N4 C20 C21 71.1(2) . . . . ?
C28 N4 C20 C21 -156.83(17) . . . . ?
C17 C16 C21 C20 -6.7(2) . . . . ?
C15 C16 C21 C20 173.84(15) . . . . ?
C17 C16 C21 C12 172.15(15) . . . . ?
C15 C16 C21 C12 -7.3(2) . . . . ?
C19 C20 C21 C16 8.4(2) . . . . ?
N4 C20 C21 C16 -169.90(14) . . . . ?
C19 C20 C21 C12 -170.31(15) . . . . ?
N4 C20 C21 C12 11.4(2) . . . . ?
C13 C12 C21 C16 5.7(2) . . . . ?
N3 C12 C21 C16 -170.38(14) . . . . ?
C13 C12 C21 C20 -175.56(14) . . . . ?
N3 C12 C21 C20 8.4(2) . . . . ?
